data_2104909
loop_
_publ_author_name
'Drebushchak, Tatiana N.'
'Drebushchak, Valeri A.'
'Boldyreva, Elena V.'

_publ_section_title
;
 Solid-state transformations in the \b-form of chlorpropamide on
 cooling to 100K
;
_journal_issue 2
_journal_name_full 'Acta Crystallographica Section B'
_journal_page_first 163
_journal_page_last 176
_journal_paper_doi 10.1107/S0108768111004290
_journal_volume 67
_journal_year 2011
_chemical_formula_moiety 'C10 H13 Cl N2 O3 S'
_chemical_formula_sum 'C10 H13 Cl N2 O3 S'
_chemical_formula_weight 276.73
_chemical_melting_point 'phase transition'
_chemical_name_common 'chlorpropamide, \b^III^-form'
_chemical_name_systematic
;
 4-chloro-N-((propylaminocarbonyl)benzenesulfonamide
;
_space_group_IT_number 13
_symmetry_cell_setting monoclinic
_symmetry_space_group_name_Hall '-P 2yac'
_symmetry_space_group_name_H-M 'P 1 2/n 1'
_atom_sites_solution_hydrogens geom
_atom_sites_solution_primary direct
_atom_sites_solution_secondary difmap
_audit_creation_method SHELXL-97
_cell_angle_alpha 90.00
_cell_angle_beta 95.562(4)
_cell_angle_gamma 90.00
_cell_formula_units_Z 16
_cell_length_a 28.4475(12)
_cell_length_b 9.2322(3)
_cell_length_c 19.2298(7)
_cell_measurement_reflns_used 9693
_cell_measurement_temperature 100(2)
_cell_measurement_theta_max 29.3054
_cell_measurement_theta_min 3.0710
_cell_volume 5026.6(3)
_computing_cell_refinement 'CrysAlis RED (Oxford Diffraction,2008b)'
_computing_data_collection 'CrysAlis CCD (Oxford Diffraction,2008a)'
_computing_data_reduction 'CrysAlis RED (Oxford Diffraction,2008b)'
_computing_structure_refinement 'SHELXL-97 (Sheldrick, 2008)'
_computing_structure_solution 'SHELXS-97 (Sheldrick, 2008)'
_diffrn_ambient_temperature 100(2)
_diffrn_detector_area_resol_mean 10.3457
_diffrn_measured_fraction_theta_full 0.998
_diffrn_measured_fraction_theta_max 0.998
_diffrn_measurement_device_type 'Oxford Diffraction KM4 CCD'
_diffrn_measurement_method '\w scans'
_diffrn_radiation_monochromator graphite
_diffrn_radiation_source 'Enhance (Mo) X-ray Source'
_diffrn_radiation_type MoK\a
_diffrn_radiation_wavelength 0.71073
_diffrn_reflns_av_R_equivalents 0.087
_diffrn_reflns_av_sigmaI/netI 0.1754
_diffrn_reflns_limit_h_max 34
_diffrn_reflns_limit_h_min -33
_diffrn_reflns_limit_k_max 11
_diffrn_reflns_limit_k_min -11
_diffrn_reflns_limit_l_max 23
_diffrn_reflns_limit_l_min -23
_diffrn_reflns_number 42040
_diffrn_reflns_theta_full 25.68
_diffrn_reflns_theta_max 25.68
_diffrn_reflns_theta_min 3.09
_exptl_absorpt_coefficient_mu 0.468
_exptl_absorpt_correction_T_max 0.9725
_exptl_absorpt_correction_T_min 0.9458
_exptl_absorpt_correction_type multi-scan
_exptl_absorpt_process_details
;
CrysAlis RED (Oxford Diffraction, 2008)
;
_exptl_crystal_colour colourless
_exptl_crystal_density_diffrn 1.463
_exptl_crystal_density_method 'not measured'
_exptl_crystal_description block
_exptl_crystal_F_000 2304
_exptl_crystal_size_max 0.22
_exptl_crystal_size_mid 0.15
_exptl_crystal_size_min 0.06
_refine_diff_density_max 0.370
_refine_diff_density_min -0.450
_refine_ls_extinction_method none
_refine_ls_goodness_of_fit_ref 0.809
_refine_ls_hydrogen_treatment constr
_refine_ls_matrix_type full
_refine_ls_number_parameters 618
_refine_ls_number_reflns 14436
_refine_ls_number_restraints 0
_refine_ls_restrained_S_all 0.809
_refine_ls_R_factor_all 0.1238
_refine_ls_R_factor_gt 0.0533
_refine_ls_shift/su_max 0.000
_refine_ls_shift/su_mean 0.000
_refine_ls_structure_factor_coef Fsqd
_refine_ls_weighting_details 'calc w=1/[\s^2^(Fo^2^)+(0.0519P)^2^+0.0000P] where P=(Fo^2^+2Fc^2^)/3'
_refine_ls_weighting_scheme calc
_refine_ls_wR_factor_gt 0.1238
_refine_ls_wR_factor_ref 0.1388
_reflns_number_gt 6814
_reflns_number_total 14436
_reflns_threshold_expression >2\s(I)
_cod_data_source_file gp5041.cif
_cod_data_source_block bIIICPA100K
_cod_original_sg_symbol_H-M 'P 2/n'
_cod_database_code 2104909

loop_
_symmetry_equiv_pos_as_xyz
'x, y, z'
'-x+1/2, y, -z+1/2'
'-x, -y, -z'
'x-1/2, -y, z-1/2'

loop_
_atom_site_type_symbol
_atom_site_label
_atom_site_fract_x
_atom_site_fract_y
_atom_site_fract_z
_atom_site_U_iso_or_equiv
_atom_site_adp_type
_atom_site_calc_flag
_atom_site_refinement_flags
_atom_site_occupancy
_atom_site_disorder_assembly
_atom_site_disorder_group
S S11 0.21089(5) 0.71308(13) 0.37489(8) 0.0205(3) Uani d . 1 . .
Cl Cl11 0.13654(5) 0.52901(15) 0.07238(8) 0.0360(4) Uani d . 1 . .
O O11 0.24094(12) 0.8357(3) 0.3716(2) 0.0278(9) Uani d . 1 . .
O O12 0.22796(12) 0.5854(3) 0.4118(2) 0.0233(9) Uani d . 1 . .
O O13 0.12415(11) 0.5664(3) 0.40638(19) 0.0197(9) Uani d . 1 . .
N N11 0.16538(14) 0.7787(4) 0.4097(2) 0.0191(10) Uani d . 1 . .
H H11N 0.1662 0.8698 0.4231 0.023 Uiso calc R 1 . .
N N12 0.08929(15) 0.7716(4) 0.4398(2) 0.0203(10) Uani d . 1 . .
H H12N 0.0928 0.8653 0.4468 0.024 Uiso calc R 1 . .
C C11 0.15720(19) 0.5804(5) 0.1573(3) 0.0222(13) Uani d . 1 . .
C C12 0.1624(2) 0.7259(5) 0.1722(3) 0.0321(15) Uani d . 1 . .
H H12 0.1547 0.7970 0.1372 0.039 Uiso calc R 1 . .
C C13 0.17886(19) 0.7655(6) 0.2390(3) 0.0259(14) Uani d . 1 . .
H H13 0.1830 0.8652 0.2502 0.031 Uiso calc R 1 . .
C C14 0.18954(18) 0.6611(5) 0.2905(3) 0.0219(13) Uani d . 1 . .
C C15 0.18325(18) 0.5164(5) 0.2737(3) 0.0207(13) Uani d . 1 . .
H H15 0.1900 0.4444 0.3086 0.025 Uiso calc R 1 . .
C C16 0.1671(2) 0.4761(5) 0.2060(3) 0.0255(13) Uani d . 1 . .
H H16 0.1631 0.3767 0.1940 0.031 Uiso calc R 1 . .
C C17 0.12480(18) 0.6968(5) 0.4193(3) 0.0165(12) Uani d . 1 . .
C C18 0.04397(19) 0.7037(5) 0.4516(3) 0.0263(14) Uani d . 1 . .
H H18A 0.0282 0.7626 0.4855 0.032 Uiso calc R 1 . .
H H18B 0.0500 0.6064 0.4722 0.032 Uiso calc R 1 . .
C C19 0.01092(19) 0.6890(5) 0.3837(3) 0.0292(15) Uani d . 1 . .
H H19A 0.0046 0.7861 0.3632 0.035 Uiso calc R 1 . .
H H19B 0.0266 0.6302 0.3497 0.035 Uiso calc R 1 . .
C C20 -0.03458(18) 0.6193(6) 0.3969(3) 0.0314(14) Uani d . 1 . .
H H20A -0.0288 0.5185 0.4113 0.047 Uiso calc R 1 . .
H H20B -0.0563 0.6218 0.3541 0.047 Uiso calc R 1 . .
H H20C -0.0486 0.6717 0.4341 0.047 Uiso calc R 1 . .
S S21 0.05747(5) 0.20420(13) 0.39707(7) 0.0193(3) Uani d . 1 . .
Cl Cl21 0.07533(5) 0.03885(14) 0.08621(7) 0.0272(3) Uani d . 1 . .
O O21 0.02457(12) 0.3210(3) 0.39749(19) 0.0235(9) Uani d . 1 . .
O O22 0.04981(13) 0.0740(3) 0.43476(18) 0.0232(9) Uani d . 1 . .
O O23 0.15094(13) 0.0702(3) 0.4252(2) 0.0275(10) Uani d . 1 . .
N N21 0.10740(14) 0.2770(4) 0.4269(2) 0.0187(10) Uani d . 1 . .
H H21N 0.1075 0.3669 0.4422 0.022 Uiso calc R 1 . .
N N22 0.18848(15) 0.2866(4) 0.4349(2) 0.0219(11) Uani d . 1 . .
H H22N 0.1849 0.3813 0.4344 0.026 Uiso calc R 1 . .
C C21 0.07206(17) 0.0859(6) 0.1726(3) 0.0213(13) Uani d . 1 . .
C C22 0.07025(19) 0.2306(5) 0.1914(3) 0.0275(14) Uani d . 1 . .
H H22 0.0714 0.3042 0.1571 0.033 Uiso calc R 1 . .
C C23 0.06678(19) 0.2662(5) 0.2593(3) 0.0257(14) Uani d . 1 . .
H H23 0.0659 0.3652 0.2726 0.031 Uiso calc R 1 . .
C C24 0.06450(18) 0.1570(5) 0.3101(3) 0.0190(12) Uani d . 1 . .
C C25 0.06601(19) 0.0134(5) 0.2904(3) 0.0251(14) Uani d . 1 . .
H H25 0.0641 -0.0609 0.3242 0.030 Uiso calc R 1 . .
C C26 0.07030(19) -0.0222(5) 0.2218(3) 0.0239(13) Uani d . 1 . .
H H26 0.0720 -0.1209 0.2084 0.029 Uiso calc R 1 . .
C C27 0.14990(19) 0.2019(5) 0.4291(3) 0.0182(12) Uani d . 1 . .
C C28 0.23616(19) 0.2271(5) 0.4420(3) 0.0275(14) Uani d . 1 . .
H H28A 0.2364 0.1367 0.4698 0.033 Uiso calc R 1 . .
H H28B 0.2577 0.2969 0.4680 0.033 Uiso calc R 1 . .
C C29 0.2547(2) 0.1944(5) 0.3719(3) 0.0289(14) Uani d . 1 . .
H H29A 0.2551 0.2849 0.3444 0.035 Uiso calc R 1 . .
H H29B 0.2330 0.1255 0.3455 0.035 Uiso calc R 1 . .
C C30 0.30442(19) 0.1297(5) 0.3811(3) 0.0338(16) Uani d . 1 . .
H H30A 0.3264 0.2006 0.4040 0.051 Uiso calc R 1 . .
H H30B 0.3144 0.1048 0.3352 0.051 Uiso calc R 1 . .
H H30C 0.3043 0.0421 0.4099 0.051 Uiso calc R 1 . .
S S31 0.55663(5) 0.15921(12) 0.40022(7) 0.0174(3) Uani d . 1 . .
Cl Cl31 0.57454(5) 0.00535(14) 0.08763(7) 0.0278(3) Uani d . 1 . .
O O31 0.52418(12) 0.2755(3) 0.40220(19) 0.0228(9) Uani d . 1 . .
O O32 0.54986(12) 0.0270(3) 0.43614(18) 0.0195(8) Uani d . 1 . .
O O33 0.64992(13) 0.0231(3) 0.4279(2) 0.0294(10) Uani d . 1 . .
N N31 0.60691(14) 0.2305(4) 0.4314(2) 0.0161(10) Uani d . 1 . .
H H31N 0.6070 0.3193 0.4479 0.019 Uiso calc R 1 . .
N N32 0.68793(15) 0.2388(4) 0.4386(2) 0.0228(11) Uani d . 1 . .
H H32N 0.6842 0.3334 0.4394 0.027 Uiso calc R 1 . .
C C31 0.57098(18) 0.0495(5) 0.1742(3) 0.0200(12) Uani d . 1 . .
C C32 0.56652(19) 0.1927(5) 0.1936(3) 0.0261(14) Uani d . 1 . .
H H32 0.5663 0.2673 0.1595 0.031 Uiso calc R 1 . .
C C33 0.5624(2) 0.2267(5) 0.2626(3) 0.0248(13) Uani d . 1 . .
H H33 0.5593 0.3250 0.2761 0.030 Uiso calc R 1 . .
C C34 0.56294(17) 0.1169(5) 0.3128(3) 0.0167(12) Uani d . 1 . .
C C35 0.56814(18) -0.0276(5) 0.2926(3) 0.0220(13) Uani d . 1 . .
H H35 0.5691 -0.1029 0.3264 0.026 Uiso calc R 1 . .
C C36 0.57180(19) -0.0596(5) 0.2233(3) 0.0230(13) Uani d . 1 . .
H H36 0.5749 -0.1575 0.2093 0.028 Uiso calc R 1 . .
C C37 0.6501(2) 0.1558(5) 0.4328(3) 0.0195(13) Uani d . 1 . .
C C38 0.73638(19) 0.1797(6) 0.4439(3) 0.0267(14) Uani d . 1 . .
H H38A 0.7374 0.0895 0.4718 0.032 Uiso calc R 1 . .
H H38B 0.7582 0.2502 0.4687 0.032 Uiso calc R 1 . .
C C39 0.75302(19) 0.1477(5) 0.3733(3) 0.0279(14) Uani d . 1 . .
H H39A 0.7534 0.2385 0.3460 0.034 Uiso calc R 1 . .
H H39B 0.7307 0.0800 0.3475 0.034 Uiso calc R 1 . .
C C40 0.80181(19) 0.0818(6) 0.3804(3) 0.0339(15) Uani d . 1 . .
H H40A 0.8238 0.1476 0.4069 0.051 Uiso calc R 1 . .
H H40B 0.8122 0.0660 0.3338 0.051 Uiso calc R 1 . .
H H40C 0.8011 -0.0110 0.4050 0.051 Uiso calc R 1 . .
S S41 0.70684(5) 0.66682(13) 0.37669(8) 0.0204(3) Uani d . 1 . .
Cl Cl41 0.64736(5) 0.47530(14) 0.07030(7) 0.0308(3) Uani d . 1 . .
O O41 0.73630(12) 0.7908(3) 0.3747(2) 0.0250(9) Uani d . 1 . .
O O42 0.72302(12) 0.5403(3) 0.41542(18) 0.0227(9) Uani d . 1 . .
O O43 0.62015(12) 0.5163(3) 0.40394(19) 0.0200(8) Uani d . 1 . .
N N41 0.65923(15) 0.7324(4) 0.4084(2) 0.0209(11) Uani d . 1 . .
H H41N 0.6587 0.8249 0.4194 0.025 Uiso calc R 1 . .
N N42 0.58415(14) 0.7202(4) 0.4404(2) 0.0171(10) Uani d . 1 . .
H H42N 0.5868 0.8147 0.4457 0.021 Uiso calc R 1 . .
C C41 0.66228(18) 0.5311(5) 0.1555(3) 0.0239(13) Uani d . 1 . .
C C42 0.66840(19) 0.6751(5) 0.1707(3) 0.0246(14) Uani d . 1 . .
H H42 0.6636 0.7458 0.1348 0.030 Uiso calc R 1 . .
C C43 0.68154(18) 0.7163(6) 0.2385(3) 0.0257(14) Uani d . 1 . .
H H43 0.6857 0.8160 0.2497 0.031 Uiso calc R 1 . .
C C44 0.68874(18) 0.6126(5) 0.2907(3) 0.0197(13) Uani d . 1 . .
C C45 0.68143(19) 0.4673(5) 0.2756(3) 0.0241(13) Uani d . 1 . .
H H45 0.6853 0.3967 0.3116 0.029 Uiso calc R 1 . .
C C46 0.66819(19) 0.4259(6) 0.2062(3) 0.0251(13) Uani d . 1 . .
H H46 0.6634 0.3267 0.1945 0.030 Uiso calc R 1 . .
C C47 0.62023(19) 0.6481(5) 0.4184(3) 0.0182(13) Uani d . 1 . .
C C48 0.53991(18) 0.6507(5) 0.4565(3) 0.0270(14) Uani d . 1 . .
H H48A 0.5319 0.6847 0.5027 0.032 Uiso calc R 1 . .
H H48B 0.5448 0.5446 0.4595 0.032 Uiso calc R 1 . .
C C49 0.49769(19) 0.6831(6) 0.4011(3) 0.0270(14) Uani d . 1 . .
H H49A 0.4683 0.6447 0.4179 0.032 Uiso calc R 1 . .
H H49B 0.4941 0.7893 0.3958 0.032 Uiso calc R 1 . .
C C50 0.5041(2) 0.6170(6) 0.3305(3) 0.0420(17) Uani d . 1 . .
H H50A 0.5357 0.6402 0.3175 0.063 Uiso calc R 1 . .
H H50B 0.4803 0.6565 0.2953 0.063 Uiso calc R 1 . .
H H50C 0.5005 0.5116 0.3330 0.063 Uiso calc R 1 . .

loop_
_atom_site_aniso_label
_atom_site_aniso_U_11
_atom_site_aniso_U_22
_atom_site_aniso_U_33
_atom_site_aniso_U_12
_atom_site_aniso_U_13
_atom_site_aniso_U_23
S11 0.0188(8) 0.0172(7) 0.0255(9) -0.0025(6) 0.0024(7) -0.0019(6)
Cl11 0.0467(10) 0.0399(8) 0.0204(9) -0.0005(7) -0.0019(7) 0.0022(6)
O11 0.019(2) 0.023(2) 0.041(3) -0.0066(16) 0.0037(19) -0.0063(17)
O12 0.020(2) 0.0202(19) 0.028(2) 0.0028(15) -0.0061(18) -0.0012(16)
O13 0.017(2) 0.0110(18) 0.032(2) -0.0047(14) 0.0064(17) -0.0025(15)
N11 0.019(3) 0.009(2) 0.030(3) -0.0004(18) 0.007(2) 0.0010(18)
N12 0.023(3) 0.011(2) 0.027(3) -0.0008(19) 0.005(2) -0.0015(18)
C11 0.022(3) 0.029(3) 0.015(3) 0.000(2) 0.001(2) -0.001(2)
C12 0.049(4) 0.021(3) 0.026(4) 0.008(3) 0.002(3) 0.010(3)
C13 0.038(4) 0.018(3) 0.022(4) -0.006(2) 0.002(3) 0.002(2)
C14 0.015(3) 0.024(3) 0.026(4) -0.005(2) 0.000(2) 0.005(2)
C15 0.026(3) 0.014(3) 0.022(4) 0.003(2) 0.004(2) -0.001(2)
C16 0.038(4) 0.010(3) 0.027(4) 0.004(2) -0.003(3) 0.000(2)
C17 0.011(3) 0.020(3) 0.019(3) 0.000(2) 0.002(2) 0.006(2)
C18 0.033(4) 0.017(3) 0.031(4) -0.003(2) 0.015(3) -0.001(2)
C19 0.037(4) 0.014(3) 0.035(4) -0.002(2) -0.004(3) 0.008(2)
C20 0.028(3) 0.027(3) 0.040(4) -0.004(3) 0.007(3) 0.016(3)
S21 0.0207(8) 0.0165(7) 0.0211(8) 0.0005(6) 0.0048(6) -0.0010(5)
Cl21 0.0282(8) 0.0346(7) 0.0190(9) -0.0037(6) 0.0026(6) 0.0005(6)
O21 0.022(2) 0.0231(19) 0.025(2) 0.0023(16) 0.0016(18) 0.0015(16)
O22 0.034(2) 0.0201(19) 0.016(2) -0.0035(16) 0.0063(18) 0.0020(15)
O23 0.031(2) 0.0114(19) 0.041(3) 0.0053(16) 0.005(2) 0.0032(16)
N21 0.019(2) 0.014(2) 0.024(3) -0.0010(18) 0.008(2) -0.0095(18)
N22 0.025(3) 0.011(2) 0.028(3) 0.0015(19) -0.004(2) -0.0011(18)
C21 0.010(3) 0.035(3) 0.017(3) -0.008(2) -0.004(2) 0.000(2)
C22 0.035(4) 0.023(3) 0.023(4) -0.004(2) -0.007(3) 0.010(2)
C23 0.036(4) 0.012(3) 0.028(4) -0.001(2) -0.002(3) 0.003(2)
C24 0.023(3) 0.016(3) 0.019(3) 0.000(2) 0.006(2) 0.000(2)
C25 0.032(3) 0.019(3) 0.024(4) -0.004(2) 0.003(3) 0.005(2)
C26 0.032(3) 0.018(3) 0.021(4) -0.003(2) 0.003(3) 0.001(2)
C27 0.026(3) 0.017(3) 0.013(3) 0.004(2) 0.004(3) -0.004(2)
C28 0.030(4) 0.020(3) 0.031(4) 0.002(2) -0.009(3) 0.000(2)
C29 0.036(4) 0.018(3) 0.033(4) 0.002(2) 0.002(3) 0.000(2)
C30 0.027(4) 0.020(3) 0.055(5) 0.007(2) 0.006(3) -0.005(3)
S31 0.0208(8) 0.0145(7) 0.0174(8) -0.0003(6) 0.0045(6) -0.0009(5)
Cl31 0.0303(8) 0.0346(8) 0.0185(9) -0.0047(6) 0.0015(6) -0.0011(6)
O31 0.022(2) 0.0186(18) 0.029(2) 0.0009(15) 0.0092(18) -0.0006(16)
O32 0.031(2) 0.0142(17) 0.013(2) -0.0047(15) 0.0032(17) -0.0019(14)
O33 0.029(2) 0.0139(19) 0.045(3) 0.0059(16) 0.004(2) -0.0055(16)
N31 0.019(2) 0.008(2) 0.023(3) -0.0001(17) 0.007(2) -0.0055(17)
N32 0.024(3) 0.013(2) 0.031(3) -0.003(2) 0.001(2) 0.0028(19)
C31 0.018(3) 0.023(3) 0.018(3) -0.003(2) 0.000(2) -0.003(2)
C32 0.030(4) 0.024(3) 0.025(4) -0.001(2) 0.006(3) 0.006(2)
C33 0.033(3) 0.018(3) 0.024(4) 0.002(2) 0.003(3) -0.005(2)
C34 0.010(3) 0.018(3) 0.023(3) 0.000(2) 0.005(2) -0.001(2)
C35 0.027(3) 0.018(3) 0.021(4) -0.001(2) 0.004(3) 0.009(2)
C36 0.031(3) 0.019(3) 0.018(3) -0.001(2) 0.001(3) -0.007(2)
C37 0.036(4) 0.008(3) 0.014(3) 0.006(2) -0.004(3) 0.004(2)
C38 0.023(3) 0.026(3) 0.029(4) 0.000(2) -0.006(3) -0.001(2)
C39 0.029(3) 0.018(3) 0.035(4) -0.002(2) -0.006(3) -0.004(2)
C40 0.031(4) 0.021(3) 0.050(4) 0.003(3) 0.002(3) -0.001(3)
S41 0.0211(8) 0.0150(7) 0.0255(9) -0.0013(6) 0.0035(7) -0.0021(6)
Cl41 0.0344(8) 0.0356(8) 0.0216(8) 0.0041(6) -0.0005(7) -0.0020(6)
O41 0.016(2) 0.0220(19) 0.038(3) -0.0054(15) 0.0053(18) -0.0016(17)
O42 0.021(2) 0.0264(19) 0.019(2) 0.0035(16) -0.0101(17) -0.0037(15)
O43 0.025(2) 0.0149(19) 0.020(2) 0.0005(15) 0.0014(17) -0.0020(15)
N41 0.031(3) 0.009(2) 0.025(3) -0.0031(19) 0.012(2) -0.0061(18)
N42 0.017(2) 0.013(2) 0.022(3) 0.0042(18) 0.001(2) -0.0008(18)
C41 0.019(3) 0.029(3) 0.023(3) 0.000(2) -0.003(3) 0.000(2)
C42 0.030(3) 0.016(3) 0.029(4) 0.001(2) 0.013(3) 0.012(2)
C43 0.032(4) 0.017(3) 0.029(4) -0.001(2) 0.007(3) -0.001(2)
C44 0.018(3) 0.019(3) 0.023(4) 0.004(2) 0.004(2) 0.000(2)
C45 0.035(4) 0.015(3) 0.024(4) 0.002(2) 0.008(3) 0.005(2)
C46 0.031(3) 0.024(3) 0.019(3) -0.001(2) 0.000(3) -0.010(2)
C47 0.028(3) 0.011(3) 0.016(3) -0.002(2) 0.005(3) 0.006(2)
C48 0.025(3) 0.026(3) 0.032(4) 0.001(2) 0.012(3) -0.009(2)
C49 0.022(3) 0.031(3) 0.025(3) 0.006(2) -0.009(3) -0.002(3)
C50 0.051(4) 0.027(3) 0.045(4) 0.005(3) -0.007(3) -0.003(3)

loop_
_atom_type_symbol
_atom_type_description
_atom_type_scat_dispersion_real
_atom_type_scat_dispersion_imag
_atom_type_scat_source
C C 0.0033 0.0016 'International Tables Vol C Tables 4.2.6.8 and 6.1.1.4'
H H 0.0000 0.0000 'International Tables Vol C Tables 4.2.6.8 and 6.1.1.4'
N N 0.0061 0.0033 'International Tables Vol C Tables 4.2.6.8 and 6.1.1.4'
O O 0.0106 0.0060 'International Tables Vol C Tables 4.2.6.8 and 6.1.1.4'
S S 0.1246 0.1234 'International Tables Vol C Tables 4.2.6.8 and 6.1.1.4'
Cl Cl 0.1484 0.1585 'International Tables Vol C Tables 4.2.6.8 and 6.1.1.4'

loop_
_geom_angle_atom_site_label_1
_geom_angle_atom_site_label_2
_geom_angle_atom_site_label_3
_geom_angle_site_symmetry_1
_geom_angle_site_symmetry_3
_geom_angle
_geom_angle_publ_flag
O11 S11 O12 . . 119.9(2) ?
O11 S11 N11 . . 103.1(2) ?
O12 S11 N11 . . 110.2(2) ?
O11 S11 C14 . . 109.5(2) ?
O12 S11 C14 . . 107.7(2) ?
N11 S11 C14 . . 105.4(2) ?
C17 N11 S11 . . 123.3(3) ?
C17 N11 H11N . . 118.3 ?
S11 N11 H11N . . 118.3 ?
C17 N12 C18 . . 122.2(4) ?
C17 N12 H12N . . 118.9 ?
C18 N12 H12N . . 118.9 ?
C16 C11 C12 . . 122.5(5) ?
C16 C11 Cl11 . . 118.8(4) ?
C12 C11 Cl11 . . 118.7(4) ?
C13 C12 C11 . . 118.3(5) ?
C13 C12 H12 . . 120.8 ?
C11 C12 H12 . . 120.8 ?
C12 C13 C14 . . 120.8(5) ?
C12 C13 H13 . . 119.6 ?
C14 C13 H13 . . 119.6 ?
C15 C14 C13 . . 119.2(5) ?
C15 C14 S11 . . 120.6(4) ?
C13 C14 S11 . . 120.2(4) ?
C14 C15 C16 . . 120.1(5) ?
C14 C15 H15 . . 119.9 ?
C16 C15 H15 . . 119.9 ?
C11 C16 C15 . . 119.1(5) ?
C11 C16 H16 . . 120.5 ?
C15 C16 H16 . . 120.5 ?
O13 C17 N12 . . 125.3(5) ?
O13 C17 N11 . . 119.7(5) ?
N12 C17 N11 . . 115.0(4) ?
N12 C18 C19 . . 112.4(4) ?
N12 C18 H18A . . 109.1 ?
C19 C18 H18A . . 109.1 ?
N12 C18 H18B . . 109.1 ?
C19 C18 H18B . . 109.1 ?
H18A C18 H18B . . 107.9 ?
C20 C19 C18 . . 111.3(5) ?
C20 C19 H19A . . 109.4 ?
C18 C19 H19A . . 109.4 ?
C20 C19 H19B . . 109.4 ?
C18 C19 H19B . . 109.4 ?
H19A C19 H19B . . 108.0 ?
C19 C20 H20A . . 109.5 ?
C19 C20 H20B . . 109.5 ?
H20A C20 H20B . . 109.5 ?
C19 C20 H20C . . 109.5 ?
H20A C20 H20C . . 109.5 ?
H20B C20 H20C . . 109.5 ?
O21 S21 O22 . . 120.0(2) ?
O21 S21 N21 . . 103.7(2) ?
O22 S21 N21 . . 109.8(2) ?
O21 S21 C24 . . 109.1(2) ?
O22 S21 C24 . . 108.1(2) ?
N21 S21 C24 . . 105.2(2) ?
C27 N21 S21 . . 122.2(3) ?
C27 N21 H21N . . 118.9 ?
S21 N21 H21N . . 118.9 ?
C27 N22 C28 . . 122.3(4) ?
C27 N22 H22N . . 118.9 ?
C28 N22 H22N . . 118.9 ?
C26 C21 C22 . . 120.9(5) ?
C26 C21 Cl21 . . 119.1(4) ?
C22 C21 Cl21 . . 120.0(4) ?
C23 C22 C21 . . 119.5(5) ?
C23 C22 H22 . . 120.3 ?
C21 C22 H22 . . 120.3 ?
C22 C23 C24 . . 120.3(5) ?
C22 C23 H23 . . 119.8 ?
C24 C23 H23 . . 119.8 ?
C25 C24 C23 . . 119.5(5) ?
C25 C24 S21 . . 120.5(4) ?
C23 C24 S21 . . 120.0(4) ?
C26 C25 C24 . . 120.0(5) ?
C26 C25 H25 . . 120.0 ?
C24 C25 H25 . . 120.0 ?
C25 C26 C21 . . 119.8(5) ?
C25 C26 H26 . . 120.1 ?
C21 C26 H26 . . 120.1 ?
O23 C27 N22 . . 124.1(5) ?
O23 C27 N21 . . 121.4(5) ?
N22 C27 N21 . . 114.4(4) ?
N22 C28 C29 . . 112.9(4) ?
N22 C28 H28A . . 109.0 ?
C29 C28 H28A . . 109.0 ?
N22 C28 H28B . . 109.0 ?
C29 C28 H28B . . 109.0 ?
H28A C28 H28B . . 107.8 ?
C28 C29 C30 . . 111.7(5) ?
C28 C29 H29A . . 109.3 ?
C30 C29 H29A . . 109.3 ?
C28 C29 H29B . . 109.3 ?
C30 C29 H29B . . 109.3 ?
H29A C29 H29B . . 107.9 ?
C29 C30 H30A . . 109.5 ?
C29 C30 H30B . . 109.5 ?
H30A C30 H30B . . 109.5 ?
C29 C30 H30C . . 109.5 ?
H30A C30 H30C . . 109.5 ?
H30B C30 H30C . . 109.5 ?
O31 S31 O32 . . 121.1(2) ?
O31 S31 N31 . . 103.6(2) ?
O32 S31 N31 . . 108.8(2) ?
O31 S31 C34 . . 108.8(2) ?
O32 S31 C34 . . 107.8(2) ?
N31 S31 C34 . . 105.9(2) ?
C37 N31 S31 . . 122.8(3) ?
C37 N31 H31N . . 118.6 ?
S31 N31 H31N . . 118.6 ?
C37 N32 C38 . . 122.7(4) ?
C37 N32 H32N . . 118.6 ?
C38 N32 H32N . . 118.6 ?
C36 C31 C32 . . 120.7(5) ?
C36 C31 Cl31 . . 119.3(4) ?
C32 C31 Cl31 . . 120.0(4) ?
C33 C32 C31 . . 119.7(5) ?
C33 C32 H32 . . 120.2 ?
C31 C32 H32 . . 120.2 ?
C32 C33 C34 . . 120.1(5) ?
C32 C33 H33 . . 119.9 ?
C34 C33 H33 . . 119.9 ?
C33 C34 C35 . . 119.6(5) ?
C33 C34 S31 . . 120.3(4) ?
C35 C34 S31 . . 120.1(4) ?
C36 C35 C34 . . 119.5(5) ?
C36 C35 H35 . . 120.3 ?
C34 C35 H35 . . 120.3 ?
C35 C36 C31 . . 120.5(5) ?
C35 C36 H36 . . 119.8 ?
C31 C36 H36 . . 119.8 ?
O33 C37 N32 . . 125.7(5) ?
O33 C37 N31 . . 119.3(5) ?
N32 C37 N31 . . 115.0(4) ?
N32 C38 C39 . . 112.5(4) ?
N32 C38 H38A . . 109.1 ?
C39 C38 H38A . . 109.1 ?
N32 C38 H38B . . 109.1 ?
C39 C38 H38B . . 109.1 ?
H38A C38 H38B . . 107.8 ?
C38 C39 C40 . . 111.3(5) ?
C38 C39 H39A . . 109.4 ?
C40 C39 H39A . . 109.4 ?
C38 C39 H39B . . 109.4 ?
C40 C39 H39B . . 109.4 ?
H39A C39 H39B . . 108.0 ?
C39 C40 H40A . . 109.5 ?
C39 C40 H40B . . 109.5 ?
H40A C40 H40B . . 109.5 ?
C39 C40 H40C . . 109.5 ?
H40A C40 H40C . . 109.5 ?
H40B C40 H40C . . 109.5 ?
O41 S41 O42 . . 120.6(2) ?
O41 S41 N41 . . 102.8(2) ?
O42 S41 N41 . . 109.9(2) ?
O41 S41 C44 . . 108.9(2) ?
O42 S41 C44 . . 107.8(2) ?
N41 S41 C44 . . 106.0(2) ?
C47 N41 S41 . . 122.8(3) ?
C47 N41 H41N . . 118.6 ?
S41 N41 H41N . . 118.6 ?
C47 N42 C48 . . 123.5(4) ?
C47 N42 H42N . . 118.3 ?
C48 N42 H42N . . 118.3 ?
C42 C41 C46 . . 121.9(5) ?
C42 C41 Cl41 . . 120.4(4) ?
C46 C41 Cl41 . . 117.6(4) ?
C41 C42 C43 . . 119.3(5) ?
C41 C42 H42 . . 120.4 ?
C43 C42 H42 . . 120.4 ?
C42 C43 C44 . . 120.2(5) ?
C42 C43 H43 . . 119.9 ?
C44 C43 H43 . . 119.9 ?
C45 C44 C43 . . 120.5(5) ?
C45 C44 S41 . . 119.9(4) ?
C43 C44 S41 . . 119.6(4) ?
C44 C45 C46 . . 119.0(5) ?
C44 C45 H45 . . 120.5 ?
C46 C45 H45 . . 120.5 ?
C41 C46 C45 . . 119.0(5) ?
C41 C46 H46 . . 120.5 ?
C45 C46 H46 . . 120.5 ?
O43 C47 N42 . . 125.2(5) ?
O43 C47 N41 . . 120.1(5) ?
N42 C47 N41 . . 114.6(4) ?
N42 C48 C49 . . 113.0(4) ?
N42 C48 H48A . . 109.0 ?
C49 C48 H48A . . 109.0 ?
N42 C48 H48B . . 109.0 ?
C49 C48 H48B . . 109.0 ?
H48A C48 H48B . . 107.8 ?
C50 C49 C48 . . 112.6(4) ?
C50 C49 H49A . . 109.1 ?
C48 C49 H49A . . 109.1 ?
C50 C49 H49B . . 109.1 ?
C48 C49 H49B . . 109.1 ?
H49A C49 H49B . . 107.8 ?
C49 C50 H50A . . 109.5 ?
C49 C50 H50B . . 109.5 ?
H50A C50 H50B . . 109.5 ?
C49 C50 H50C . . 109.5 ?
H50A C50 H50C . . 109.5 ?
H50B C50 H50C . . 109.5 ?

loop_
_geom_bond_atom_site_label_1
_geom_bond_atom_site_label_2
_geom_bond_site_symmetry_2
_geom_bond_distance
_geom_bond_publ_flag
S11 O11 . 1.424(3) ?
S11 O12 . 1.436(4) ?
S11 N11 . 1.630(4) ?
S11 C14 . 1.743(6) ?
Cl11 C11 . 1.746(5) ?
O13 C17 . 1.229(5) ?
N11 C17 . 1.407(6) ?
N11 H11N . 0.8800 ?
N12 C17 . 1.315(6) ?
N12 C18 . 1.470(6) ?
N12 H12N . 0.8800 ?
C11 C16 . 1.355(7) ?
C11 C12 . 1.379(7) ?
C12 C13 . 1.373(8) ?
C12 H12 . 0.9500 ?
C13 C14 . 1.395(7) ?
C13 H13 . 0.9500 ?
C14 C15 . 1.382(7) ?
C15 C16 . 1.389(8) ?
C15 H15 . 0.9500 ?
C16 H16 . 0.9500 ?
C18 C19 . 1.538(7) ?
C18 H18A . 0.9900 ?
C18 H18B . 0.9900 ?
C19 C20 . 1.489(7) ?
C19 H19A . 0.9900 ?
C19 H19B . 0.9900 ?
C20 H20A . 0.9800 ?
C20 H20B . 0.9800 ?
C20 H20C . 0.9800 ?
S21 O21 . 1.428(3) ?
S21 O22 . 1.431(3) ?
S21 N21 . 1.625(4) ?
S21 C24 . 1.759(5) ?
Cl21 C21 . 1.728(5) ?
O23 C27 . 1.219(5) ?
N21 C27 . 1.391(6) ?
N21 H21N . 0.8800 ?
N22 C27 . 1.343(6) ?
N22 C28 . 1.458(6) ?
N22 H22N . 0.8800 ?
C21 C26 . 1.380(7) ?
C21 C22 . 1.386(7) ?
C22 C23 . 1.359(8) ?
C22 H22 . 0.9500 ?
C23 C24 . 1.410(7) ?
C23 H23 . 0.9500 ?
C24 C25 . 1.381(6) ?
C25 C26 . 1.376(7) ?
C25 H25 . 0.9500 ?
C26 H26 . 0.9500 ?
C28 C29 . 1.524(8) ?
C28 H28A . 0.9900 ?
C28 H28B . 0.9900 ?
C29 C30 . 1.531(7) ?
C29 H29A . 0.9900 ?
C29 H29B . 0.9900 ?
C30 H30A . 0.9800 ?
C30 H30B . 0.9800 ?
C30 H30C . 0.9800 ?
S31 O31 . 1.419(3) ?
S31 O32 . 1.425(3) ?
S31 N31 . 1.634(4) ?
S31 C34 . 1.753(5) ?
Cl31 C31 . 1.727(5) ?
O33 C37 . 1.229(5) ?
N31 C37 . 1.406(6) ?
N31 H31N . 0.8800 ?
N32 C37 . 1.317(6) ?
N32 C38 . 1.477(6) ?
N32 H32N . 0.8800 ?
C31 C36 . 1.379(7) ?
C31 C32 . 1.382(7) ?
C32 C33 . 1.380(8) ?
C32 H32 . 0.9500 ?
C33 C34 . 1.399(7) ?
C33 H33 . 0.9500 ?
C34 C35 . 1.401(7) ?
C35 C36 . 1.378(7) ?
C35 H35 . 0.9500 ?
C36 H36 . 0.9500 ?
C38 C39 . 1.509(8) ?
C38 H38A . 0.9900 ?
C38 H38B . 0.9900 ?
C39 C40 . 1.509(7) ?
C39 H39A . 0.9900 ?
C39 H39B . 0.9900 ?
C40 H40A . 0.9800 ?
C40 H40B . 0.9800 ?
C40 H40C . 0.9800 ?
S41 O41 . 1.421(3) ?
S41 O42 . 1.437(4) ?
S41 N41 . 1.653(4) ?
S41 C44 . 1.756(6) ?
Cl41 C41 . 1.730(6) ?
O43 C47 . 1.248(5) ?
N41 C47 . 1.384(6) ?
N41 H41N . 0.8800 ?
N42 C47 . 1.327(6) ?
N42 C48 . 1.472(6) ?
N42 H42N . 0.8800 ?
C41 C42 . 1.370(7) ?
C41 C46 . 1.375(7) ?
C42 C43 . 1.375(8) ?
C42 H42 . 0.9500 ?
C43 C44 . 1.388(8) ?
C43 H43 . 0.9500 ?
C44 C45 . 1.384(7) ?
C45 C46 . 1.403(7) ?
C45 H45 . 0.9500 ?
C46 H46 . 0.9500 ?
C48 C49 . 1.555(7) ?
C48 H48A . 0.9900 ?
C48 H48B . 0.9900 ?
C49 C50 . 1.515(8) ?
C49 H49A . 0.9900 ?
C49 H49B . 0.9900 ?
C50 H50A . 0.9800 ?
C50 H50B . 0.9800 ?
C50 H50C . 0.9800 ?

loop_
_geom_hbond_atom_site_label_D
_geom_hbond_atom_site_label_H
_geom_hbond_atom_site_label_A
_geom_hbond_site_symmetry_A
_geom_hbond_distance_DH
_geom_hbond_distance_HA
_geom_hbond_distance_DA
_geom_hbond_angle_DHA
N11 H11N O23 1_565 0.88 1.90 2.744(5) 159.5
N12 H12N O22 1_565 0.88 2.28 3.008(5) 139.8
N12 H12N O23 1_565 0.88 2.57 3.295(5) 139.7
N21 H21N O13 . 0.88 2.04 2.750(5) 137.2
N22 H22N O12 . 0.88 2.31 3.027(5) 138.4
N22 H22N O13 . 0.88 2.45 3.183(5) 140.7
N31 H31N O43 . 0.88 2.06 2.725(5) 132.0
N32 H32N O42 . 0.88 2.28 3.005(5) 140.1
N32 H32N O43 . 0.88 2.53 3.237(5) 138.0
N41 H41N O33 1_565 0.88 1.86 2.726(5) 169.6
N42 H42N O32 1_565 0.88 2.22 2.994(5) 146.0
N42 H42N O33 1_565 0.88 2.68 3.386(5) 138.5

loop_
_geom_torsion_atom_site_label_1
_geom_torsion_atom_site_label_2
_geom_torsion_atom_site_label_3
_geom_torsion_atom_site_label_4
_geom_torsion_site_symmetry_1
_geom_torsion_site_symmetry_2
_geom_torsion_site_symmetry_3
_geom_torsion_site_symmetry_4
_geom_torsion
_geom_torsion_publ_flag
O11 S11 N11 C17 . . . . 176.1(4) ?
O12 S11 N11 C17 . . . . -54.7(5) ?
C14 S11 N11 C17 . . . . 61.3(5) ?
C16 C11 C12 C13 . . . . 0.9(9) ?
Cl11 C11 C12 C13 . . . . -179.7(4) ?
C11 C12 C13 C14 . . . . -0.8(8) ?
C12 C13 C14 C15 . . . . -0.1(8) ?
C12 C13 C14 S11 . . . . 179.5(4) ?
O11 S11 C14 C15 . . . . 143.6(4) ?
O12 S11 C14 C15 . . . . 11.6(5) ?
N11 S11 C14 C15 . . . . -106.1(4) ?
O11 S11 C14 C13 . . . . -36.0(5) ?
O12 S11 C14 C13 . . . . -168.0(4) ?
N11 S11 C14 C13 . . . . 74.3(5) ?
C13 C14 C15 C16 . . . . 0.9(8) ?
S11 C14 C15 C16 . . . . -178.7(4) ?
C12 C11 C16 C15 . . . . -0.2(9) ?
Cl11 C11 C16 C15 . . . . -179.6(4) ?
C14 C15 C16 C11 . . . . -0.7(8) ?
C18 N12 C17 O13 . . . . 1.6(8) ?
C18 N12 C17 N11 . . . . 179.2(4) ?
S11 N11 C17 O13 . . . . 5.9(7) ?
S11 N11 C17 N12 . . . . -171.8(4) ?
C17 N12 C18 C19 . . . . -84.2(6) ?
N12 C18 C19 C20 . . . . 179.7(4) ?
O21 S21 N21 C27 . . . . -174.2(4) ?
O22 S21 N21 C27 . . . . 56.4(5) ?
C24 S21 N21 C27 . . . . -59.7(4) ?
C26 C21 C22 C23 . . . . 0.1(8) ?
Cl21 C21 C22 C23 . . . . 178.8(4) ?
C21 C22 C23 C24 . . . . -0.7(9) ?
C22 C23 C24 C25 . . . . 0.3(8) ?
C22 C23 C24 S21 . . . . -177.3(4) ?
O21 S21 C24 C25 . . . . -137.3(4) ?
O22 S21 C24 C25 . . . . -5.3(5) ?
N21 S21 C24 C25 . . . . 112.0(5) ?
O21 S21 C24 C23 . . . . 40.2(5) ?
O22 S21 C24 C23 . . . . 172.2(4) ?
N21 S21 C24 C23 . . . . -70.5(5) ?
C23 C24 C25 C26 . . . . 0.8(8) ?
S21 C24 C25 C26 . . . . 178.3(4) ?
C24 C25 C26 C21 . . . . -1.4(9) ?
C22 C21 C26 C25 . . . . 0.9(8) ?
Cl21 C21 C26 C25 . . . . -177.7(4) ?
C28 N22 C27 O23 . . . . -4.5(8) ?
C28 N22 C27 N21 . . . . 176.4(5) ?
S21 N21 C27 O23 . . . . -18.1(7) ?
S21 N21 C27 N22 . . . . 161.1(4) ?
C27 N22 C28 C29 . . . . 86.6(6) ?
N22 C28 C29 C30 . . . . -179.0(4) ?
O31 S31 N31 C37 . . . . -174.0(4) ?
O32 S31 N31 C37 . . . . 56.0(5) ?
C34 S31 N31 C37 . . . . -59.6(4) ?
C36 C31 C32 C33 . . . . -0.5(8) ?
Cl31 C31 C32 C33 . . . . 178.3(4) ?
C31 C32 C33 C34 . . . . 0.1(9) ?
C32 C33 C34 C35 . . . . 0.7(8) ?
C32 C33 C34 S31 . . . . -178.8(4) ?
O31 S31 C34 C33 . . . . 36.7(5) ?
O32 S31 C34 C33 . . . . 169.6(4) ?
N31 S31 C34 C33 . . . . -74.1(5) ?
O31 S31 C34 C35 . . . . -142.8(4) ?
O32 S31 C34 C35 . . . . -9.9(5) ?
N31 S31 C34 C35 . . . . 106.4(4) ?
C33 C34 C35 C36 . . . . -1.2(8) ?
S31 C34 C35 C36 . . . . 178.3(4) ?
C34 C35 C36 C31 . . . . 0.8(8) ?
C32 C31 C36 C35 . . . . 0.0(8) ?
Cl31 C31 C36 C35 . . . . -178.8(4) ?
C38 N32 C37 O33 . . . . -3.5(9) ?
C38 N32 C37 N31 . . . . 177.5(5) ?
S31 N31 C37 O33 . . . . -19.2(7) ?
S31 N31 C37 N32 . . . . 159.9(4) ?
C37 N32 C38 C39 . . . . 84.7(6) ?
N32 C38 C39 C40 . . . . -177.7(4) ?
O41 S41 N41 C47 . . . . 179.0(4) ?
O42 S41 N41 C47 . . . . -51.5(5) ?
C44 S41 N41 C47 . . . . 64.8(5) ?
C46 C41 C42 C43 . . . . 1.0(8) ?
Cl41 C41 C42 C43 . . . . -178.2(4) ?
C41 C42 C43 C44 . . . . 0.3(8) ?
C42 C43 C44 C45 . . . . -1.9(8) ?
C42 C43 C44 S41 . . . . 178.5(4) ?
O41 S41 C44 C45 . . . . 147.3(4) ?
O42 S41 C44 C45 . . . . 14.9(5) ?
N41 S41 C44 C45 . . . . -102.7(4) ?
O41 S41 C44 C43 . . . . -33.2(5) ?
O42 S41 C44 C43 . . . . -165.6(4) ?
N41 S41 C44 C43 . . . . 76.8(4) ?
C43 C44 C45 C46 . . . . 2.1(8) ?
S41 C44 C45 C46 . . . . -178.3(4) ?
C42 C41 C46 C45 . . . . -0.8(9) ?
Cl41 C41 C46 C45 . . . . 178.5(4) ?
C44 C45 C46 C41 . . . . -0.8(8) ?
C48 N42 C47 O43 . . . . 5.3(8) ?
C48 N42 C47 N41 . . . . -177.9(5) ?
S41 N41 C47 O43 . . . . 0.7(7) ?
S41 N41 C47 N42 . . . . -176.3(4) ?
C47 N42 C48 C49 . . . . -107.6(5) ?
N42 C48 C49 C50 . . . . 66.3(6) ?
